data_4340423
loop_
_publ_author_name
'Mokuolu, Q. Folshade'
'Kilner, Colin A.'
'Barrett, Simon A.'
'McGowan, Patrick C.'
'Halcrow, Malcolm A.'

_publ_section_title
;
 An unusual zinc-promoted decomposition of a bis(2-{pyrid-2-yl}ethyl)amine
 derivative.
;
_journal_issue 12
_journal_name_full 'Inorganic chemistry'
_journal_page_first 4136
_journal_page_last 4138
_journal_paper_doi 10.1021/ic050270o
_journal_volume 44
_journal_year 2005
_chemical_formula_moiety 'C25 H27 Br2 Co Fe N3'
_chemical_formula_sum 'C25 H27 Br2 Co Fe N3'
_chemical_formula_weight 644.10
_chemical_name_systematic
; 
Dibromo[bis(2-{pyrid-2-yl}ethyl)(ferrocenylmethyl)amine]cobalt(II)
(compound 4)
;
_space_group_IT_number 61
_symmetry_cell_setting orthorhombic
_symmetry_space_group_name_Hall '-P 2ac 2ab'
_symmetry_space_group_name_H-M 'P b c a'
_atom_sites_solution_hydrogens geom
_atom_sites_solution_primary direct
_atom_sites_solution_secondary difmap
_audit_creation_method SHELXL-97
_cell_angle_alpha 90.00
_cell_angle_beta 90.00
_cell_angle_gamma 90.00
_cell_formula_units_Z 8
_cell_length_a 14.9282(2)
_cell_length_b 11.7063(1)
_cell_length_c 27.9350(3)
_cell_measurement_reflns_used 64245
_cell_measurement_temperature 150(2)
_cell_measurement_theta_max 26.00
_cell_measurement_theta_min 2.00
_cell_volume 4881.75(9)
_computing_cell_refinement 'DENZO-SMN (Otwinowski & Minor, 1997)'
_computing_data_collection 'COLLECT (Nonius, 1999)'
_computing_data_reduction 'DENZO-SMN (Otwinowski & Minor, 1997)'
_computing_molecular_graphics 'ORTEX (McArdle, 1995)'
_computing_publication_material 'local program'
_computing_structure_refinement 'SHELXL-97 (Sheldrick, 1997)'
_computing_structure_solution 'SHELXS-97 (Sheldrick, 1990)'
_diffrn_ambient_temperature 150(2)
_diffrn_detector_area_resol_mean 9.091
_diffrn_measured_fraction_theta_full 0.998
_diffrn_measured_fraction_theta_max 0.998
_diffrn_measurement_device_type 'Nonius KappaCCD area detector diffractometer'
_diffrn_measurement_method '\f and \w scans'
_diffrn_radiation_monochromator graphite
_diffrn_radiation_source 'fine-focus sealed tube'
_diffrn_radiation_type MoK\a
_diffrn_radiation_wavelength 0.71073
_diffrn_reflns_av_R_equivalents 0.1350
_diffrn_reflns_av_sigmaI/netI 0.0461
_diffrn_reflns_limit_h_max 18
_diffrn_reflns_limit_h_min -18
_diffrn_reflns_limit_k_max 14
_diffrn_reflns_limit_k_min -14
_diffrn_reflns_limit_l_max 34
_diffrn_reflns_limit_l_min -34
_diffrn_reflns_number 64245
_diffrn_reflns_theta_full 26.00
_diffrn_reflns_theta_max 26.00
_diffrn_reflns_theta_min 2.00
_exptl_absorpt_coefficient_mu 4.566
_exptl_absorpt_correction_T_max 0.804
_exptl_absorpt_correction_T_min 0.478
_exptl_absorpt_correction_type multi-scan
_exptl_absorpt_process_details
;
 Using multiple and symmetry-related data measurements via the program SORTAV
 See R.H. Blessing, Acta Cryst (1995), A51, 33-38 
;
_exptl_crystal_colour Green
_exptl_crystal_density_diffrn 1.753
_exptl_crystal_density_method 'not measured'
_exptl_crystal_description Fragment
_exptl_crystal_F_000 2568
_exptl_crystal_size_max 0.19
_exptl_crystal_size_mid 0.13
_exptl_crystal_size_min 0.05
_refine_diff_density_max 1.083
_refine_diff_density_min -1.455
_refine_diff_density_rms 0.381
_refine_ls_extinction_method none
_refine_ls_goodness_of_fit_ref 1.300
_refine_ls_hydrogen_treatment constr
_refine_ls_matrix_type full
_refine_ls_number_parameters 284
_refine_ls_number_reflns 4801
_refine_ls_number_restraints 30
_refine_ls_restrained_S_all 1.296
_refine_ls_R_factor_all 0.1112
_refine_ls_R_factor_gt 0.0980
_refine_ls_shift/su_max 0.001
_refine_ls_shift/su_mean 0.000
_refine_ls_structure_factor_coef Fsqd
_refine_ls_weighting_details 'calc w=1/[\s^2^(Fo^2^)+(0.0120P)^2^+154.0218P] where P=(Fo^2^+2Fc^2^)/3'
_refine_ls_weighting_scheme calc
_refine_ls_wR_factor_gt 0.2308
_refine_ls_wR_factor_ref 0.2419
_reflns_number_gt 4171
_reflns_number_total 4801
_reflns_threshold_expression >2sigma(I)
_cod_data_source_file ic050270osi20050221_075532.cif
_cod_data_source_block c:\datasets\leeds\smcobr\smcobr
_cod_depositor_comments
;
The following automatic conversions were performed:

'_symmetry_cell_setting' value 'Orthorhombic' changed to
'orthorhombic' according to
/usr/data/users/saulius/automatic-downloads/retrospective/ACS/lib/dictionaries/cif_core.dic
dictionary named 'cif_core.dic' version 2.4.2 from 2011-04-26.

Automatic conversion script
Id: cif_fix_values 2281 2013-09-26 08:29:07Z andrius 
;
_cod_database_code 4340423

loop_
_symmetry_equiv_pos_as_xyz
'x, y, z'
'-x+1/2, -y, z+1/2'
'x+1/2, -y+1/2, -z'
'-x, y+1/2, -z+1/2'
'-x, -y, -z'
'x-1/2, y, -z-1/2'
'-x-1/2, y-1/2, z'
'x, -y-1/2, z-1/2'

loop_
_atom_site_label
_atom_site_type_symbol
_atom_site_fract_x
_atom_site_fract_y
_atom_site_fract_z
_atom_site_U_iso_or_equiv
_atom_site_adp_type
_atom_site_occupancy
_atom_site_symmetry_multiplicity
_atom_site_calc_flag
_atom_site_refinement_flags
_atom_site_disorder_assembly
_atom_site_disorder_group
Co1 Co -0.03230(10) 0.15212(15) 0.12510(5) 0.0263(4) Uani 1 1 d . . .
Br2 Br -0.12334(9) 0.01627(13) 0.17273(5) 0.0395(4) Uani 1 1 d . . .
Br3 Br 0.07665(9) 0.13969(13) 0.05978(5) 0.0397(4) Uani 1 1 d . . .
N4 N -0.0509(7) 0.3161(9) 0.1525(4) 0.030(2) Uani 1 1 d . . .
C5 C -0.0224(9) 0.3198(12) 0.2038(5) 0.035(3) Uani 1 1 d . . .
H5A H -0.0571 0.2619 0.2217 0.042 Uiso 1 1 calc R . .
H5B H -0.0381 0.3956 0.2170 0.042 Uiso 1 1 calc R . .
C6 C 0.0782(9) 0.2983(14) 0.2126(5) 0.042(3) Uani 1 1 d . . .
H6A H 0.1122 0.3467 0.1899 0.050 Uiso 1 1 calc R . .
H6B H 0.0924 0.3257 0.2452 0.050 Uiso 1 1 calc R . .
C7 C 0.1126(9) 0.1806(14) 0.2082(5) 0.041(4) Uani 1 1 d . . .
N8 N 0.0761(7) 0.1126(11) 0.1741(4) 0.039(3) Uani 1 1 d . . .
C9 C 0.1094(9) 0.0071(15) 0.1698(5) 0.046(4) Uani 1 1 d . . .
H9 H 0.0838 -0.0410 0.1460 0.056 Uiso 1 1 calc R . .
C10 C 0.1778(10) -0.0369(16) 0.1970(6) 0.052(4) Uani 1 1 d . . .
H10 H 0.1995 -0.1123 0.1921 0.062 Uiso 1 1 calc R . .
C11 C 0.2133(10) 0.0324(15) 0.2315(5) 0.050(4) Uani 1 1 d . . .
H11 H 0.2605 0.0055 0.2514 0.060 Uiso 1 1 calc R . .
C12 C 0.1808(10) 0.1398(16) 0.2373(5) 0.051(4) Uani 1 1 d . . .
H12 H 0.2050 0.1876 0.2616 0.061 Uiso 1 1 calc R . .
C13 C -0.1496(8) 0.3389(11) 0.1529(5) 0.031(3) Uani 1 1 d . . .
H13A H -0.1604 0.4093 0.1717 0.037 Uiso 1 1 calc R . .
H13B H -0.1795 0.2752 0.1699 0.037 Uiso 1 1 calc R . .
C14 C -0.1943(9) 0.3532(12) 0.1036(5) 0.035(3) Uani 1 1 d . . .
H14A H -0.2554 0.3839 0.1089 0.042 Uiso 1 1 calc R . .
H14B H -0.1604 0.4117 0.0856 0.042 Uiso 1 1 calc R . .
C15 C -0.2024(7) 0.2498(11) 0.0726(4) 0.026(3) Uani 1 1 d . . .
N16 N -0.1411(6) 0.1663(9) 0.0753(3) 0.027(2) Uani 1 1 d . . .
C17 C -0.1497(8) 0.0746(12) 0.0452(4) 0.033(3) Uani 1 1 d . . .
H17 H -0.1070 0.0147 0.0471 0.040 Uiso 1 1 calc R . .
C18 C -0.2173(8) 0.0662(12) 0.0129(4) 0.033(3) Uani 1 1 d . . .
H18 H -0.2215 0.0008 -0.0071 0.040 Uiso 1 1 calc R . .
C19 C -0.2789(8) 0.1514(12) 0.0091(4) 0.033(3) Uani 1 1 d . . .
H19 H -0.3253 0.1480 -0.0142 0.040 Uiso 1 1 calc R . .
C20 C -0.2721(8) 0.2411(12) 0.0393(5) 0.033(3) Uani 1 1 d . . .
H20 H -0.3159 0.2999 0.0379 0.039 Uiso 1 1 calc R . .
C21 C -0.0014(8) 0.4059(12) 0.1231(4) 0.032(3) Uani 1 1 d . . .
H21A H 0.0631 0.3864 0.1230 0.038 Uiso 1 1 calc R . .
H21B H -0.0228 0.4010 0.0896 0.038 Uiso 1 1 calc R . .
Fe22 Fe 0.04932(13) 0.66019(18) 0.10609(7) 0.0353(5) Uani 1 1 d D A .
C23 C -0.0111(8) 0.5275(11) 0.1395(4) 0.028(3) Uani 1 1 d . A .
C24 C -0.0756(9) 0.6075(12) 0.1245(5) 0.038(3) Uani 1 1 d . A .
H24 H -0.1236 0.5934 0.1030 0.046 Uiso 1 1 calc R . .
C25 C -0.0566(10) 0.7113(12) 0.1468(5) 0.042(4) Uani 1 1 d . . .
H25 H -0.0903 0.7796 0.1431 0.051 Uiso 1 1 calc R A .
C26 C 0.0172(11) 0.7001(14) 0.1747(5) 0.049(4) Uani 1 1 d . A .
H26 H 0.0439 0.7586 0.1935 0.059 Uiso 1 1 calc R . .
C27 C 0.0476(11) 0.5860(14) 0.1710(5) 0.047(4) Uani 1 1 d . A .
H27 H 0.0983 0.5543 0.1867 0.056 Uiso 1 1 calc R . .
C28A C 0.1151(18) 0.5934(14) 0.0489(8) 0.048(10) Uiso 0.50 1 d PD A 1
H28A H 0.1175 0.5151 0.0400 0.058 Uiso 0.50 1 calc PR A 1
C29A C 0.0509(14) 0.673(2) 0.0337(6) 0.051(10) Uiso 0.50 1 d PD A 1
H29A H 0.0016 0.6582 0.0132 0.061 Uiso 0.50 1 calc PR A 1
C30A C 0.0725(14) 0.7789(14) 0.0543(7) 0.019(5) Uiso 0.50 1 d PD A 1
H30A H 0.0410 0.8485 0.0496 0.023 Uiso 0.50 1 calc PR A 1
C31A C 0.1488(14) 0.7642(18) 0.0830(7) 0.029(6) Uiso 0.50 1 d PD A 1
H31A H 0.1774 0.8217 0.1014 0.035 Uiso 0.50 1 calc PR A 1
C32A C 0.1752(10) 0.650(2) 0.0796(8) 0.036(7) Uiso 0.50 1 d PD A 1
H32A H 0.2250 0.6157 0.0953 0.043 Uiso 0.50 1 calc PR A 1
C28B C 0.1661(13) 0.614(2) 0.0733(9) 0.050(9) Uiso 0.50 1 d PD A 2
H28B H 0.2054 0.5540 0.0828 0.060 Uiso 0.50 1 calc PR A 2
C29B C 0.0941(17) 0.6029(16) 0.0414(7) 0.031(7) Uiso 0.50 1 d PD A 2
H29B H 0.0758 0.5348 0.0258 0.037 Uiso 0.50 1 calc PR A 2
C30B C 0.0536(14) 0.711(2) 0.0368(6) 0.038(8) Uiso 0.50 1 d PD A 2
H30B H 0.0027 0.7281 0.0177 0.046 Uiso 0.50 1 calc PR A 2
C31B C 0.1018(19) 0.7879(12) 0.0653(9) 0.035(7) Uiso 0.50 1 d PD A 2
H31B H 0.0901 0.8674 0.0682 0.042 Uiso 0.50 1 calc PR A 2
C32B C 0.1699(13) 0.728(3) 0.0887(8) 0.051(9) Uiso 0.50 1 d PD A 2
H32B H 0.2114 0.7585 0.1110 0.061 Uiso 0.50 1 calc PR A 2

loop_
_atom_site_aniso_label
_atom_site_aniso_U_11
_atom_site_aniso_U_22
_atom_site_aniso_U_33
_atom_site_aniso_U_23
_atom_site_aniso_U_13
_atom_site_aniso_U_12
Co1 0.0213(8) 0.0363(9) 0.0211(8) 0.0019(7) -0.0008(6) -0.0010(7)
Br2 0.0384(7) 0.0480(8) 0.0320(7) 0.0091(6) 0.0044(6) -0.0077(6)
Br3 0.0283(6) 0.0567(9) 0.0340(7) 0.0046(7) 0.0080(5) 0.0034(6)
N4 0.035(6) 0.030(6) 0.025(5) -0.003(4) 0.000(4) -0.001(5)
C5 0.036(7) 0.039(8) 0.029(6) 0.004(6) 0.006(5) -0.009(6)
C6 0.037(8) 0.063(10) 0.026(7) 0.000(7) -0.007(6) -0.013(7)
C7 0.032(7) 0.066(10) 0.026(7) 0.011(7) -0.001(6) -0.009(7)
N8 0.024(5) 0.065(8) 0.028(6) 0.008(6) -0.004(5) -0.007(6)
C9 0.033(7) 0.064(10) 0.042(8) 0.000(8) -0.007(6) -0.001(7)
C10 0.033(8) 0.072(12) 0.050(9) 0.019(8) -0.005(7) -0.007(8)
C11 0.044(8) 0.062(11) 0.043(8) 0.019(8) -0.019(7) 0.003(8)
C12 0.042(8) 0.081(13) 0.030(7) 0.013(8) -0.014(6) -0.019(9)
C13 0.030(6) 0.026(6) 0.036(7) -0.007(5) 0.006(5) 0.001(5)
C14 0.028(6) 0.035(7) 0.042(7) 0.001(6) -0.005(6) 0.005(6)
C15 0.021(5) 0.031(6) 0.027(6) 0.009(5) 0.002(5) -0.002(5)
N16 0.023(5) 0.038(6) 0.019(5) 0.004(4) -0.002(4) -0.004(5)
C17 0.029(6) 0.040(8) 0.030(6) -0.001(6) -0.002(5) 0.008(6)
C18 0.035(7) 0.039(8) 0.025(6) -0.004(6) -0.001(5) -0.008(6)
C19 0.031(7) 0.040(7) 0.029(6) 0.011(6) -0.009(5) -0.008(6)
C20 0.022(6) 0.039(7) 0.038(7) 0.009(6) 0.000(5) 0.002(6)
C21 0.028(6) 0.043(8) 0.025(6) -0.003(6) 0.000(5) -0.003(6)
Fe22 0.0368(10) 0.0400(11) 0.0290(9) 0.0003(9) 0.0070(8) -0.0009(9)
C23 0.033(6) 0.026(6) 0.025(6) 0.007(5) 0.000(5) 0.002(5)
C24 0.031(7) 0.035(7) 0.049(8) 0.004(6) 0.011(6) -0.001(6)
C25 0.046(8) 0.027(7) 0.054(9) -0.023(7) 0.017(7) -0.001(6)
C26 0.068(11) 0.051(9) 0.028(7) -0.016(7) 0.018(7) -0.010(8)
C27 0.056(9) 0.061(10) 0.023(7) -0.002(7) -0.004(6) -0.009(8)

loop_
_atom_type_symbol
_atom_type_description
_atom_type_scat_dispersion_real
_atom_type_scat_dispersion_imag
_atom_type_scat_source
C C 0.0033 0.0016 'International Tables Vol C Tables 4.2.6.8 and 6.1.1.4'
H H 0.0000 0.0000 'International Tables Vol C Tables 4.2.6.8 and 6.1.1.4'
Br Br -0.2901 2.4595 'International Tables Vol C Tables 4.2.6.8 and 6.1.1.4'
Co Co 0.3494 0.9721 'International Tables Vol C Tables 4.2.6.8 and 6.1.1.4'
Fe Fe 0.3463 0.8444 'International Tables Vol C Tables 4.2.6.8 and 6.1.1.4'
N N 0.0061 0.0033 'International Tables Vol C Tables 4.2.6.8 and 6.1.1.4'

loop_
_geom_angle_atom_site_label_1
_geom_angle_atom_site_label_2
_geom_angle_atom_site_label_3
_geom_angle
N4 Co1 N16 93.8(4)
N4 Co1 N8 93.7(5)
N16 Co1 N8 172.1(5)
N4 Co1 Br3 114.6(3)
N16 Co1 Br3 91.4(3)
N8 Co1 Br3 87.8(3)
N4 Co1 Br2 108.7(3)
N16 Co1 Br2 89.0(3)
N8 Co1 Br2 86.2(3)
Br3 Co1 Br2 136.55(9)
C5 N4 C13 105.5(9)
C5 N4 C21 111.0(10)
C13 N4 C21 111.0(10)
C5 N4 Co1 109.9(8)
C13 N4 Co1 107.3(8)
C21 N4 Co1 111.8(7)
N4 C5 C6 115.2(11)
C7 C6 C5 118.6(12)
N8 C7 C12 120.3(16)
N8 C7 C6 117.8(12)
C12 C7 C6 122.0(14)
C9 N8 C7 117.2(12)
C9 N8 Co1 114.6(9)
C7 N8 Co1 128.2(11)
N8 C9 C10 124.9(15)
C11 C10 C9 117.1(17)
C12 C11 C10 119.6(14)
C11 C12 C7 120.8(15)
N4 C13 C14 116.1(10)
C15 C14 C13 117.8(11)
N16 C15 C20 119.5(12)
N16 C15 C14 120.2(10)
C20 C15 C14 120.3(11)
C15 N16 C17 118.2(10)
C15 N16 Co1 127.6(8)
C17 N16 Co1 114.1(8)
C18 C17 N16 122.3(12)
C17 C18 C19 120.1(13)
C20 C19 C18 117.9(12)
C19 C20 C15 121.9(12)
C23 C21 N4 116.2(10)
C27 Fe22 C32A 108.4(7)
C27 Fe22 C23 41.2(5)
C32A Fe22 C23 122.3(7)
C27 Fe22 C30B 171.3(9)
C32A Fe22 C30B 68.8(8)
C23 Fe22 C30B 132.7(9)
C27 Fe22 C32B 113.3(8)
C32A Fe22 C32B 27.2(8)
C23 Fe22 C32B 143.7(10)
C30B Fe22 C32B 68.2(5)
C27 Fe22 C31A 123.8(8)
C32A Fe22 C31A 40.5(3)
C23 Fe22 C31A 159.2(8)
C30B Fe22 C31A 59.8(7)
C32B Fe22 C31A 15.8(7)
C27 Fe22 C29A 158.7(9)
C32A Fe22 C29A 68.2(5)
C23 Fe22 C29A 121.5(8)
C30B Fe22 C29A 12.7(8)
C32B Fe22 C29A 73.8(8)
C31A Fe22 C29A 68.2(5)
C27 Fe22 C24 68.2(6)
C32A Fe22 C24 158.0(9)
C23 Fe22 C24 40.6(5)
C30B Fe22 C24 111.1(8)
C32B Fe22 C24 174.7(10)
C31A Fe22 C24 159.4(9)
C29A Fe22 C24 106.6(7)
C27 Fe22 C26 41.0(6)
C32A Fe22 C26 125.4(8)
C23 Fe22 C26 68.7(6)
C30B Fe22 C26 147.4(9)
C32B Fe22 C26 110.3(8)
C31A Fe22 C26 109.6(7)
C29A Fe22 C26 158.0(9)
C24 Fe22 C26 67.3(6)
C27 Fe22 C28A 123.3(8)
C32A Fe22 C28A 40.5(4)
C23 Fe22 C28A 106.4(7)
C30B Fe22 C28A 49.1(9)
C32B Fe22 C28A 62.1(8)
C31A Fe22 C28A 68.1(5)
C29A Fe22 C28A 40.5(4)
C24 Fe22 C28A 121.8(8)
C26 Fe22 C28A 160.9(9)
C27 Fe22 C30A 159.7(9)
C32A Fe22 C30A 67.9(5)
C23 Fe22 C30A 158.0(8)
C30B Fe22 C30A 27.9(7)
C32B Fe22 C30A 54.0(7)
C31A Fe22 C30A 40.4(3)
C29A Fe22 C30A 40.4(3)
C24 Fe22 C30A 122.9(7)
C26 Fe22 C30A 123.7(8)
C28A Fe22 C30A 67.8(5)
C27 Fe22 C31B 145.8(10)
C32A Fe22 C31B 58.9(8)
C23 Fe22 C31B 173.1(9)
C30B Fe22 C31B 40.4(3)
C32B Fe22 C31B 40.3(3)
C31A Fe22 C31B 25.7(7)
C29A Fe22 C31B 51.8(8)
C24 Fe22 C31B 135.9(9)
C26 Fe22 C31B 116.8(8)
C28A Fe22 C31B 69.9(8)
C30A Fe22 C31B 15.4(7)
C24 C23 C27 106.6(13)
C24 C23 C21 127.3(12)
C27 C23 C21 126.0(12)
C24 C23 Fe22 70.0(7)
C27 C23 Fe22 68.9(8)
C21 C23 Fe22 122.9(9)
C25 C24 C23 107.9(13)
C25 C24 Fe22 70.2(8)
C23 C24 Fe22 69.4(7)
C26 C25 C24 109.8(14)
C26 C25 Fe22 70.2(8)
C24 C25 Fe22 69.7(8)
C25 C26 C27 108.0(14)
C25 C26 Fe22 70.8(8)
C27 C26 Fe22 68.7(8)
C26 C27 C23 107.7(14)
C26 C27 Fe22 70.3(9)
C23 C27 Fe22 69.9(7)
C32A C28A C29A 108.0(6)
C32A C28A Fe22 69.4(9)
C29A C28A Fe22 69.6(9)
C30A C29A C28A 107.9(6)
C30A C29A Fe22 70.2(8)
C28A C29A Fe22 69.9(9)
C29A C30A C31A 108.2(6)
C29A C30A Fe22 69.4(9)
C31A C30A Fe22 69.4(8)
C32A C31A C30A 107.8(6)
C32A C31A Fe22 69.6(9)
C30A C31A Fe22 70.2(8)
C28A C32A C31A 108.1(6)
C28A C32A Fe22 70.1(9)
C31A C32A Fe22 69.8(8)
C29B C28B C32B 108.1(6)
C29B C28B Fe22 69.8(9)
C32B C28B Fe22 69.1(9)
C28B C29B C30B 108.0(6)
C28B C29B Fe22 70.1(9)
C30B C29B Fe22 69.3(9)
C31B C30B C29B 107.8(6)
C31B C30B Fe22 70.2(9)
C29B C30B Fe22 70.3(9)
C32B C31B C30B 108.2(6)
C32B C31B Fe22 69.4(9)
C30B C31B Fe22 69.4(9)
C31B C32B C28B 107.8(6)
C31B C32B Fe22 70.3(9)
C28B C32B Fe22 70.5(9)

loop_
_geom_bond_atom_site_label_1
_geom_bond_atom_site_label_2
_geom_bond_distance
Co1 N4 2.086(11)
Co1 N16 2.145(9)
Co1 N8 2.170(11)
Co1 Br3 2.449(2)
Co1 Br2 2.479(2)
N4 C5 1.494(16)
N4 C13 1.496(16)
N4 C21 1.526(16)
C5 C6 1.543(18)
C6 C7 1.48(2)
C7 N8 1.356(18)
C7 C12 1.39(2)
N8 C9 1.34(2)
C9 C10 1.37(2)
C10 C11 1.37(2)
C11 C12 1.36(2)
C13 C14 1.539(18)
C14 C15 1.494(18)
C15 N16 1.341(16)
C15 C20 1.399(17)
N16 C17 1.369(17)
C17 C18 1.357(17)
C18 C19 1.361(18)
C19 C20 1.351(19)
C21 C23 1.502(18)
Fe22 C23 2.023(12)
Fe22 C24 2.030(13)
Fe22 C25 2.038(14)
Fe22 C26 2.030(13)
Fe22 C27 2.010(15)
Fe22 C28A 2.031(17)
Fe22 C29A 2.027(17)
Fe22 C30A 2.036(14)
Fe22 C31A 2.026(15)
Fe22 C32A 2.023(16)
Fe22 C28B 2.043(16)
Fe22 C29B 2.039(16)
Fe22 C30B 2.025(16)
Fe22 C32B 2.025(17)
Fe22 C31B 2.037(16)
C23 C24 1.407(18)
C23 C27 1.418(19)
C24 C25 1.395(19)
C25 C26 1.36(2)
C26 C27 1.41(2)
C28A C32A 1.403(9)
C28A C29A 1.404(9)
C29A C30A 1.402(9)
C30A C31A 1.403(9)
C31A C32A 1.403(9)
C31B C32B 1.400(9)
C31B C30B 1.403(9)
C32B C28B 1.404(9)
C28B C29B 1.401(9)
C30B C29B 1.404(9)
